data_4331775
loop_
_publ_author_name
'Mallinson, Phillip M.'
'G\'al, Zolt\'an A.'
'Clarke, Simon J.'

_publ_section_title
;
 Two New Structurally Related Strontium Gallium Nitrides:&#x00A0; Sr4GaN3O
 and Sr4GaN3(CN2)
;
_journal_issue 1
_journal_name_full 'Inorganic Chemistry'
_journal_page_first 419
_journal_page_last 423
_journal_paper_doi 10.1021/ic051542q
_journal_volume 45
_journal_year 2006
_chemical_compound_source 'synthesis as described'
_chemical_formula_moiety 'Ga N3, O, 4(Sr)'
_chemical_formula_sum 'Ga N3 O Sr4'
_chemical_formula_weight 478.23
_chemical_name_common 'Strontium Gallium OxyNitride'
_chemical_name_systematic
;
 Strontium Gallium OxyNitride
;
_space_group_IT_number 61
_symmetry_cell_setting orthorhombic
_symmetry_Int_Tables_number 61
_symmetry_space_group_name_Hall '-P 2ac 2ab'
_symmetry_space_group_name_H-M 'P b c a'
_atom_sites_solution_hydrogens geom
_atom_sites_solution_primary direct
_atom_sites_solution_secondary difmap
_audit_conform_dict_location ftp://ftp.iucr.org/pub/cif_core.dic
_audit_conform_dict_name cif_core.dic
_audit_conform_dict_version 2.2
_audit_creation_date 2004-01-12T15:12:46-00:00
_audit_creation_method 'WinGX routine CIF_UPDATE'
_cell_angle_alpha 90
_cell_angle_beta 90
_cell_angle_gamma 90
_cell_formula_units_Z 8
_cell_length_a 7.40020(10)
_cell_length_b 24.3378(5)
_cell_length_c 7.40380(10)
_cell_measurement_reflns_used 15835
_cell_measurement_temperature 150(2)
_cell_measurement_theta_max 30.034
_cell_measurement_theta_min 5.097
_cell_measurement_wavelength 0.71073
_cell_volume 1333.46(4)
_computing_cell_refinement 'HKL Scalepack (Otwinowski & Minor 1997)'
_computing_data_collection 'Collect (Nonius BV, 1997-2000)'
_computing_data_reduction 'HKL Denzo and Scalepack (Otwinowski & Minor 1997)'
_computing_molecular_graphics 'Ortep-3 for Windows (Farrugia, 1997)'
_computing_publication_material 'WinGX publication routines (Farrugia, 1999)'
_computing_structure_refinement 'SHELXL-97 (Sheldrick, 1997)'
_computing_structure_solution 'SHELXS-97 (Sheldrick, 1997)'
_diffrn_ambient_temperature 150(2)
_diffrn_detector 'CCD plate'
_diffrn_measured_fraction_theta_full 0.995
_diffrn_measured_fraction_theta_max 0.995
_diffrn_measurement_device '95mm CCD camera on \k-goniostat'
_diffrn_measurement_device_type KappaCCD
_diffrn_measurement_method 'CCD rotation images, thick slices'
_diffrn_orient_matrix_type 'by Nonius Collect from scalepack cell'
_diffrn_orient_matrix_UB_11 0.110461
_diffrn_orient_matrix_UB_12 -0.227963E-1
_diffrn_orient_matrix_UB_13 -0.226446E-1
_diffrn_orient_matrix_UB_21 -0.755188E-1
_diffrn_orient_matrix_UB_22 0.653E-4
_diffrn_orient_matrix_UB_23 -0.340705E-1
_diffrn_orient_matrix_UB_31 0.189694E-1
_diffrn_orient_matrix_UB_32 0.133139
_diffrn_orient_matrix_UB_33 -0.38655E-2
_diffrn_radiation_monochromator graphite
_diffrn_radiation_probe x-ray
_diffrn_radiation_type MoK\a
_diffrn_radiation_wavelength 0.71073
_diffrn_reflns_av_R_equivalents 0.0863
_diffrn_reflns_av_unetI/netI 0.0517
_diffrn_reflns_limit_h_max 8
_diffrn_reflns_limit_h_min -10
_diffrn_reflns_limit_k_max 33
_diffrn_reflns_limit_k_min -34
_diffrn_reflns_limit_l_max 10
_diffrn_reflns_limit_l_min -10
_diffrn_reflns_number 18274
_diffrn_reflns_theta_full 29.98
_diffrn_reflns_theta_max 29.98
_diffrn_reflns_theta_min 5.14
_diffrn_source 'Enraf Nonius FR590'
_exptl_absorpt_coefficient_mu 35.691
_exptl_absorpt_correction_T_max 0.437
_exptl_absorpt_correction_T_min 0.1187
_exptl_absorpt_correction_type analytical
_exptl_absorpt_process_details
;
        (see. N.W. Alcock (1970). Cryst. Computing, p271)
;
_exptl_crystal_colour red
_exptl_crystal_density_diffrn 4.764
_exptl_crystal_density_method 'not measured'
_exptl_crystal_description prism
_exptl_crystal_F_000 1696
_exptl_crystal_size_max 0.05
_exptl_crystal_size_mid 0.02
_exptl_crystal_size_min 0.01
_refine_diff_density_max 1.699
_refine_diff_density_min -1.545
_refine_diff_density_rms 0.364
_refine_ls_extinction_coef 0.00128(13)
_refine_ls_extinction_expression Fc^*^=kFc[1+0.001xFc^2^\l^3^/sin(2\q)]^-1/4^
_refine_ls_extinction_method SHELXL
_refine_ls_goodness_of_fit_ref 1.094
_refine_ls_matrix_type full
_refine_ls_number_parameters 83
_refine_ls_number_reflns 1933
_refine_ls_number_restraints 0
_refine_ls_restrained_S_all 1.094
_refine_ls_R_factor_all 0.06
_refine_ls_R_factor_gt 0.0388
_refine_ls_shift/su_max 0.001
_refine_ls_shift/su_mean 0
_refine_ls_structure_factor_coef Fsqd
_refine_ls_weighting_details 'calc w=1/[\s^2^(Fo^2^)+(0.0401P)^2^+8.8234P] where P=(Fo^2^+2Fc^2^)/3'
_refine_ls_weighting_scheme calc
_refine_ls_wR_factor_gt 0.0868
_refine_ls_wR_factor_ref 0.0935
_reflns_number_gt 1509
_reflns_number_total 1933
_reflns_threshold_expression >2sigma(I)
_cod_data_source_file ic051542qsup2.cif
_cod_data_source_block Sr4GaN3O
_cod_database_code 4331775
_exptl_absorpt_correction_t_ave 0.2917

loop_
_symmetry_equiv_pos_as_xyz
'x, y, z'
'-x+1/2, -y, z+1/2'
'x+1/2, -y+1/2, -z'
'-x, y+1/2, -z+1/2'
'-x, -y, -z'
'x-1/2, y, -z-1/2'
'-x-1/2, y-1/2, z'
'x, -y-1/2, z-1/2'

loop_
_atom_site_label
_atom_site_type_symbol
_atom_site_fract_x
_atom_site_fract_y
_atom_site_fract_z
_atom_site_U_iso_or_equiv
_atom_site_adp_type
_atom_site_occupancy
_atom_site_symmetry_multiplicity
_atom_site_calc_flag
Sr1 Sr 0.03740(9) 0.06240(3) 0.15672(8) 0.00645(17) Uani 1 1 d
Sr2 Sr 0.20655(9) 0.14807(3) 0.48182(8) 0.00682(17) Uani 1 1 d
Sr3 Sr 0.36048(9) 0.43059(3) 0.33082(8) 0.00714(17) Uani 1 1 d
Sr4 Sr 0.45957(9) 0.25703(3) 0.24014(8) 0.00725(17) Uani 1 1 d
Ga5 Ga 0.20813(10) 0.17284(3) 0.00978(9) 0.00488(18) Uani 1 1 d
N1 N 0.0607(8) 0.3694(3) 0.3477(8) 0.0089(12) Uani 1 1 d
N2 N 0.2069(8) 0.2501(2) 0.0037(7) 0.0046(12) Uani 1 1 d
N3 N 0.3645(8) 0.1289(3) 0.1531(7) 0.0084(12) Uani 1 1 d
O1 O 0.2449(10) 0.0282(3) 0.4931(7) 0.0285(15) Uani 1 1 d

loop_
_atom_site_aniso_label
_atom_site_aniso_U_11
_atom_site_aniso_U_22
_atom_site_aniso_U_33
_atom_site_aniso_U_23
_atom_site_aniso_U_13
_atom_site_aniso_U_12
Sr1 0.0071(3) 0.0046(3) 0.0077(3) -0.0002(2) 0.0011(2) 0.0001(2)
Sr2 0.0081(3) 0.0043(3) 0.0081(3) -0.0002(2) -0.0001(2) -0.0001(2)
Sr3 0.0083(3) 0.0044(3) 0.0087(3) 0.0003(2) 0.0022(2) 0.0004(2)
Sr4 0.0052(4) 0.0114(3) 0.0052(3) 0.0000(2) 0.0000(2) 0.0008(3)
Ga5 0.0056(4) 0.0038(4) 0.0053(4) 0.0002(3) -0.0007(3) -0.0001(3)
N1 0.009(3) 0.007(3) 0.011(3) 0.002(2) -0.002(2) 0.002(2)
N2 0.005(3) 0.007(3) 0.002(3) 0.0014(19) 0.000(2) -0.003(2)
N3 0.007(3) 0.010(3) 0.008(3) 0.002(2) -0.001(2) 0.000(2)
O1 0.038(4) 0.019(3) 0.029(4) -0.003(3) 0.002(3) -0.005(3)

loop_
_atom_type_symbol
_atom_type_description
_atom_type_scat_dispersion_real
_atom_type_scat_dispersion_imag
_atom_type_scat_source
Ga Ga 0.2307 1.6083 'International Tables Vol C Tables 4.2.6.8 and 6.1.1.4'
N N 0.0061 0.0033 'International Tables Vol C Tables 4.2.6.8 and 6.1.1.4'
O O 0.0106 0.006 'International Tables Vol C Tables 4.2.6.8 and 6.1.1.4'
Sr Sr -1.5307 3.2498 'International Tables Vol C Tables 4.2.6.8 and 6.1.1.4'

loop_
_exptl_crystal_face_index_h
_exptl_crystal_face_index_k
_exptl_crystal_face_index_l
_exptl_crystal_face_perp_dist
0 -6 -1 0.024
0 7 -1 0.022
-1 -10 -1 0.026
-3 15 2 0.026
1 11 1 0.02
0 -15 1 0.013
-1 15 4 0.029
2 -5 0 0.036
5 12 -5 0.042
-2 -13 3 0.033
-12 29 -3 0.032
1 -14 -5 0.034

loop_
_geom_angle_atom_site_label_1
_geom_angle_atom_site_label_2
_geom_angle_atom_site_label_3
_geom_angle
_geom_angle_site_symmetry_1
_geom_angle_site_symmetry_3
N3 Sr1 O1 91.2(2) 6_556 6_556
N3 Sr1 N1 96.14(19) 6_556 8_565
O1 Sr1 N1 83.80(17) 6_556 8_565
N3 Sr1 N3 94.04(19) 6_556 .
O1 Sr1 N3 151.13(17) 6_556 .
N1 Sr1 N3 67.42(16) 8_565 .
N3 Sr1 O1 169.44(17) 6_556 2_554
O1 Sr1 O1 92.3(2) 6_556 2_554
N1 Sr1 O1 94.13(17) 8_565 2_554
N3 Sr1 O1 87.63(18) . 2_554
N3 Sr1 O1 88.51(18) 6_556 .
O1 Sr1 O1 133.6(2) 6_556 .
N1 Sr1 O1 142.28(18) 8_565 .
N3 Sr1 O1 74.93(17) . .
O1 Sr1 O1 81.84(8) 2_554 .
N3 Sr1 Ga5 81.23(14) 6_556 .
O1 Sr1 Ga5 117.57(14) 6_556 .
N1 Sr1 Ga5 36.86(12) 8_565 .
N3 Sr1 Ga5 36.13(11) . .
O1 Sr1 Ga5 105.81(12) 2_554 .
O1 Sr1 Ga5 108.19(13) . .
N3 Sr1 Sr2 53.09(13) 6_556 6_556
O1 Sr1 Sr2 57.16(15) 6_556 6_556
N1 Sr1 Sr2 55.72(12) 8_565 6_556
N3 Sr1 Sr2 104.87(12) . 6_556
O1 Sr1 Sr2 136.38(12) 2_554 6_556
O1 Sr1 Sr2 141.61(13) . 6_556
Ga5 Sr1 Sr2 70.14(2) . 6_556
N3 Sr1 Sr3 136.66(14) 6_556 8_565
O1 Sr1 Sr3 107.58(14) 6_556 8_565
N1 Sr1 Sr3 49.79(12) 8_565 8_565
N3 Sr1 Sr3 51.77(11) . 8_565
O1 Sr1 Sr3 50.98(12) 2_554 8_565
O1 Sr1 Sr3 103.87(13) . 8_565
Ga5 Sr1 Sr3 55.43(2) . 8_565
Sr2 Sr1 Sr3 105.27(2) 6_556 8_565
N3 Sr1 Sr2 52.83(13) 6_556 .
O1 Sr1 Sr2 143.97(15) 6_556 .
N1 Sr1 Sr2 100.91(12) 8_565 .
N3 Sr1 Sr2 50.48(11) . .
O1 Sr1 Sr2 122.53(13) 2_554 .
O1 Sr1 Sr2 53.55(12) . .
Ga5 Sr1 Sr2 65.04(2) . .
Sr2 Sr1 Sr2 95.90(2) 6_556 .
Sr3 Sr1 Sr2 102.20(2) 8_565 .
N3 Sr1 Sr3 119.45(14) 6_556 7_655
O1 Sr1 Sr3 92.52(15) 6_556 7_655
N1 Sr1 Sr3 144.33(12) 8_565 7_655
N3 Sr1 Sr3 109.26(12) . 7_655
O1 Sr1 Sr3 50.46(11) 2_554 7_655
O1 Sr1 Sr3 49.17(12) . 7_655
Ga5 Sr1 Sr3 144.13(3) . 7_655
Sr2 Sr1 Sr3 145.64(3) 6_556 7_655
Sr3 Sr1 Sr3 98.848(19) 8_565 7_655
Sr2 Sr1 Sr3 102.59(2) . 7_655
N3 Sr1 Sr3 109.03(13) 6_556 3_455
O1 Sr1 Sr3 47.33(13) 6_556 3_455
N1 Sr1 Sr3 40.16(12) 8_565 3_455
N3 Sr1 Sr3 104.46(11) . 3_455
O1 Sr1 Sr3 80.55(11) 2_554 3_455
O1 Sr1 Sr3 162.38(13) . 3_455
Ga5 Sr1 Sr3 77.01(2) . 3_455
Sr2 Sr1 Sr3 55.951(17) 6_556 3_455
Sr3 Sr1 Sr3 64.592(11) 8_565 3_455
Sr2 Sr1 Sr3 139.30(2) . 3_455
Sr3 Sr1 Sr3 117.071(19) 7_655 3_455
N2 Sr2 N3 103.12(18) 8_566 .
N2 Sr2 N3 101.11(18) 8_566 6_556
N3 Sr2 N3 92.36(10) . 6_556
N2 Sr2 O1 172.24(18) 8_566 .
N3 Sr2 O1 79.34(17) . .
N3 Sr2 O1 86.06(19) 6_556 .
N2 Sr2 N1 96.65(18) 8_566 3_556
N3 Sr2 N1 88.65(16) . 3_556
N3 Sr2 N1 161.48(19) 6_556 3_556
O1 Sr2 N1 75.95(18) . 3_556
N2 Sr2 N1 94.87(17) 8_566 8_566
N3 Sr2 N1 161.48(19) . 8_566
N3 Sr2 N1 88.42(16) 6_556 8_566
O1 Sr2 N1 82.26(17) . 8_566
N1 Sr2 N1 84.88(9) 3_556 8_566
N2 Sr2 Sr1 129.45(13) 8_566 6_656
N3 Sr2 Sr1 46.82(12) . 6_656
N3 Sr2 Sr1 116.80(12) 6_556 6_656
O1 Sr2 Sr1 47.46(14) . 6_656
N1 Sr2 Sr1 52.73(12) 3_556 6_656
N1 Sr2 Sr1 117.10(12) 8_566 6_656
N2 Sr2 Sr3 120.68(12) 8_566 8_566
N3 Sr2 Sr3 115.79(12) . 8_566
N3 Sr2 Sr3 119.05(13) 6_556 8_566
O1 Sr2 Sr3 52.26(11) . 8_566
N1 Sr2 Sr3 45.23(11) 3_556 8_566
N1 Sr2 Sr3 49.07(12) 8_566 8_566
Sr1 Sr2 Sr3 68.98(2) 6_656 8_566
N2 Sr2 Sr1 130.86(12) 8_566 .
N3 Sr2 Sr1 55.09(13) . .
N3 Sr2 Sr1 46.16(12) 6_556 .
O1 Sr2 Sr1 56.58(12) . .
N1 Sr2 Sr1 122.67(12) 3_556 .
N1 Sr2 Sr1 115.12(12) 8_566 .
Sr1 Sr2 Sr1 71.046(17) 6_656 .
Sr3 Sr2 Sr1 108.24(2) 8_566 .
N2 Sr2 Sr3 121.53(13) 8_566 3_456
N3 Sr2 Sr3 125.01(13) . 3_456
N3 Sr2 Sr3 51.51(12) 6_556 3_456
O1 Sr2 Sr3 60.88(14) . 3_456
N1 Sr2 Sr3 113.86(11) 3_556 3_456
N1 Sr2 Sr3 44.41(11) 8_566 3_456
Sr1 Sr2 Sr3 108.34(2) 6_656 3_456
Sr3 Sr2 Sr3 68.636(16) 8_566 3_456
Sr1 Sr2 Sr3 71.125(19) . 3_456
N2 Sr2 Sr4 46.55(12) 8_566 8_566
N3 Sr2 Sr4 111.44(13) . 8_566
N3 Sr2 Sr4 142.32(13) 6_556 8_566
O1 Sr2 Sr4 125.69(13) . 8_566
N1 Sr2 Sr4 52.43(12) 3_556 8_566
N1 Sr2 Sr4 77.95(12) 8_566 8_566
Sr1 Sr2 Sr4 100.59(2) 6_656 8_566
Sr3 Sr2 Sr4 77.29(2) 8_566 8_566
Sr1 Sr2 Sr4 166.51(3) . 8_566
Sr3 Sr2 Sr4 122.19(2) 3_456 8_566
N2 Sr2 Ga5 83.94(11) 8_566 .
N3 Sr2 Ga5 32.01(12) . .
N3 Sr2 Ga5 71.05(12) 6_556 .
O1 Sr2 Ga5 101.36(11) . .
N1 Sr2 Ga5 116.41(11) 3_556 .
N1 Sr2 Ga5 158.69(12) 8_566 .
Sr1 Sr2 Ga5 78.65(2) 6_656 .
Sr3 Sr2 Ga5 147.21(3) 8_566 .
Sr1 Sr2 Ga5 53.955(18) . .
Sr3 Sr2 Ga5 119.21(2) 3_456 .
Sr4 Sr2 Ga5 114.85(2) 8_566 .
N1 Sr3 N1 100.8(2) 6_656 .
N1 Sr3 O1 155.8(2) 6_656 7_665
N1 Sr3 O1 102.9(2) . 7_665
N1 Sr3 N3 97.91(19) 6_656 8_566
N1 Sr3 N3 71.35(17) . 8_566
O1 Sr3 N3 94.44(17) 7_665 8_566
N1 Sr3 O1 85.54(19) 6_656 8_565
N1 Sr3 O1 89.28(19) . 8_565
O1 Sr3 O1 89.68(8) 7_665 8_565
N3 Sr3 O1 160.63(19) 8_566 8_565
N1 Sr3 Ga5 87.55(14) 6_656 8_566
N1 Sr3 Ga5 38.41(12) . 8_566
O1 Sr3 Ga5 114.43(14) 7_665 8_566
N3 Sr3 Ga5 37.52(12) 8_566 8_566
O1 Sr3 Ga5 124.28(15) 8_565 8_566
N1 Sr3 O1 82.94(18) 6_656 3_556
N1 Sr3 O1 150.39(16) . 3_556
O1 Sr3 O1 79.1(2) 7_665 3_556
N3 Sr3 O1 79.04(16) 8_566 3_556
O1 Sr3 O1 120.3(2) 8_565 3_556
Ga5 Sr3 O1 113.46(11) 8_566 3_556
N1 Sr3 Sr1 145.87(14) 6_656 8_566
N1 Sr3 Sr1 53.97(12) . 8_566
O1 Sr3 Sr1 56.79(14) 7_665 8_566
N3 Sr3 Sr1 55.05(12) 8_566 8_566
O1 Sr3 Sr1 113.39(14) 8_565 8_566
Ga5 Sr3 Sr1 58.34(2) 8_566 8_566
O1 Sr3 Sr1 108.17(11) 3_556 8_566
N1 Sr3 Sr2 57.29(14) 6_656 8_565
N1 Sr3 Sr2 56.36(12) . 8_565
O1 Sr3 Sr2 135.62(14) 7_665 8_565
N3 Sr3 Sr2 111.08(12) 8_566 8_565
O1 Sr3 Sr2 55.10(14) 8_565 8_565
Ga5 Sr3 Sr2 75.13(2) 8_566 8_565
O1 Sr3 Sr2 139.53(11) 3_556 8_565
Sr1 Sr3 Sr2 109.32(2) 8_566 8_565
N1 Sr3 Sr2 56.20(14) 6_656 3_556
N1 Sr3 Sr2 106.58(13) . 3_556
O1 Sr3 Sr2 120.30(13) 7_665 3_556
N3 Sr3 Sr2 50.72(12) 8_566 3_556
O1 Sr3 Sr2 140.29(14) 8_565 3_556
Ga5 Sr3 Sr2 69.30(2) 8_566 3_556
O1 Sr3 Sr2 51.20(11) 3_556 3_556
Sr1 Sr3 Sr2 105.17(2) 8_566 3_556
Sr2 Sr3 Sr2 103.81(3) 8_565 3_556
N1 Sr3 Sr1 102.83(14) 6_656 7_665
N1 Sr3 Sr1 134.31(13) . 7_665
O1 Sr3 Sr1 56.04(13) 7_665 7_665
N3 Sr3 Sr1 141.21(12) 8_566 7_665
O1 Sr3 Sr1 54.62(14) 8_565 7_665
Ga5 Sr3 Sr1 169.15(3) 8_566 7_665
O1 Sr3 Sr1 71.53(11) 3_556 7_665
Sr1 Sr3 Sr1 111.28(2) 8_566 7_665
Sr2 Sr3 Sr1 107.70(2) 8_565 7_665
Sr2 Sr3 Sr1 119.07(2) 3_556 7_665
N1 Sr3 Sr1 47.40(14) 6_656 3
N1 Sr3 Sr1 110.55(12) . 3
O1 Sr3 Sr1 117.67(13) 7_665 3
N3 Sr3 Sr1 145.30(12) 8_566 3
O1 Sr3 Sr1 41.97(14) 8_565 3
Ga5 Sr3 Sr1 124.66(2) 8_566 3
O1 Sr3 Sr1 93.68(10) 3_556 3
Sr1 Sr3 Sr1 154.62(3) 8_566 3
Sr2 Sr3 Sr1 55.066(17) 8_565 3
Sr2 Sr3 Sr1 98.51(2) 3_556 3
Sr1 Sr3 Sr1 62.929(19) 7_665 3
N2 Sr4 N2 92.02(2) . 3
N2 Sr4 N2 172.0(2) . 6_656
N2 Sr4 N2 90.38(18) 3 6_656
N2 Sr4 N2 89.09(18) . 8_566
N2 Sr4 N2 172.3(3) 3 8_566
N2 Sr4 N2 87.532(19) 6_656 8_566
N2 Sr4 N1 95.58(17) . 6_656
N2 Sr4 N1 73.96(17) 3 6_656
N2 Sr4 N1 92.44(17) 6_656 6_656
N2 Sr4 N1 113.48(17) 8_566 6_656
N2 Sr4 Ga5 93.51(12) . 3
N2 Sr4 Ga5 37.04(13) 3 3
N2 Sr4 Ga5 93.01(12) 6_656 3
N2 Sr4 Ga5 150.44(13) 8_566 3
N1 Sr4 Ga5 36.96(11) 6_656 3
N2 Sr4 Ga5 92.12(13) . 8_566
N2 Sr4 Ga5 151.73(13) 3 8_566
N2 Sr4 Ga5 89.38(12) 6_656 8_566
N2 Sr4 Ga5 35.69(12) 8_566 8_566
N1 Sr4 Ga5 77.80(11) 6_656 8_566
Ga5 Sr4 Ga5 114.76(3) 3 8_566
N2 Sr4 Ga5 35.29(13) . .
N2 Sr4 Ga5 89.82(13) 3 .
N2 Sr4 Ga5 137.13(13) 6_656 .
N2 Sr4 Ga5 86.71(12) 8_566 .
N1 Sr4 Ga5 128.51(12) 6_656 .
Ga5 Sr4 Ga5 111.80(2) 3 .
Ga5 Sr4 Ga5 109.19(3) 8_566 .
N2 Sr4 N3 69.20(16) . .
N2 Sr4 N3 87.17(16) 3 .
N2 Sr4 N3 103.30(16) 6_656 .
N2 Sr4 N3 86.13(16) 8_566 .
N1 Sr4 N3 155.55(15) 6_656 .
Ga5 Sr4 N3 122.24(10) 3 .
Ga5 Sr4 N3 120.33(10) 8_566 .
Ga5 Sr4 N3 33.91(10) . .
N2 Sr4 Ga5 138.03(13) . 6_656
N2 Sr4 Ga5 87.47(12) 3 6_656
N2 Sr4 Ga5 34.46(13) 6_656 6_656
N2 Sr4 Ga5 86.64(12) 8_566 6_656
N1 Sr4 Ga5 124.24(12) 6_656 6_656
Ga5 Sr4 Ga5 110.01(3) 3 6_656
Ga5 Sr4 Ga5 107.57(2) 8_566 6_656
Ga5 Sr4 Ga5 102.76(3) . 6_656
N3 Sr4 Ga5 68.87(10) . 6_656
N2 Sr4 Sr2 44.64(13) . 8_565
N2 Sr4 Sr2 92.35(12) 3 8_565
N2 Sr4 Sr2 142.88(13) 6_656 8_565
N2 Sr4 Sr2 93.77(12) 8_566 8_565
N1 Sr4 Sr2 53.21(12) 6_656 8_565
Ga5 Sr4 Sr2 68.51(2) 3 8_565
Ga5 Sr4 Sr2 71.51(2) 8_566 8_565
Ga5 Sr4 Sr2 79.91(2) . 8_565
N3 Sr4 Sr2 113.80(10) . 8_565
Ga5 Sr4 Sr2 177.32(3) 6_656 8_565
N2 Sr4 Sr2 143.47(13) . 3_556
N2 Sr4 Sr2 94.77(13) 3 3_556
N2 Sr4 Sr2 43.73(13) 6_656 3_556
N2 Sr4 Sr2 88.82(12) 8_566 3_556
N1 Sr4 Sr2 52.61(11) 6_656 3_556
Ga5 Sr4 Sr2 71.82(2) 3 3_556
Ga5 Sr4 Sr2 66.29(2) 8_566 3_556
Ga5 Sr4 Sr2 175.36(3) . 3_556
N3 Sr4 Sr2 146.89(10) . 3_556
Ga5 Sr4 Sr2 78.19(2) 6_656 3_556
Sr2 Sr4 Sr2 99.17(2) 8_565 3_556
N2 Ga5 N3 125.4(2) . .
N2 Ga5 N1 121.2(2) . 8_565
N3 Ga5 N1 113.2(3) . 8_565
N2 Ga5 Sr3 144.47(16) . 8_565
N3 Ga5 Sr3 63.55(18) . 8_565
N1 Ga5 Sr3 59.86(18) 8_565 8_565
N2 Ga5 Sr4 55.63(16) . 3_455
N3 Ga5 Sr4 177.55(18) . 3_455
N1 Ga5 Sr4 65.63(18) 8_565 3_455
Sr3 Ga5 Sr4 114.25(3) 8_565 3_455
N2 Ga5 Sr1 148.85(17) . .
N3 Ga5 Sr1 64.73(18) . .
N1 Ga5 Sr1 62.15(18) 8_565 .
Sr3 Ga5 Sr1 66.24(2) 8_565 .
Sr4 Ga5 Sr1 115.70(3) 3_455 .
N2 Ga5 Sr4 57.17(16) . 8_565
N3 Ga5 Sr4 107.01(18) . 8_565
N1 Ga5 Sr4 102.99(18) 8_565 8_565
Sr3 Ga5 Sr4 87.40(2) 8_565 8_565
Sr4 Ga5 Sr4 71.498(17) 3_455 8_565
Sr1 Ga5 Sr4 153.49(3) . 8_565
N2 Ga5 Sr4 52.07(16) . .
N3 Ga5 Sr4 73.31(19) . .
N1 Ga5 Sr4 172.09(18) 8_565 .
Sr3 Ga5 Sr4 122.33(3) 8_565 .
Sr4 Ga5 Sr4 107.70(2) 3_455 .
Sr1 Ga5 Sr4 125.72(3) . .
Sr4 Ga5 Sr4 70.142(18) 8_565 .
N2 Ga5 Sr4 52.65(16) . 6_556
N3 Ga5 Sr4 111.93(18) . 6_556
N1 Ga5 Sr4 111.39(18) 8_565 6_556
Sr3 Ga5 Sr4 162.53(3) 8_565 6_556
Sr4 Ga5 Sr4 70.492(18) 3_455 6_556
Sr1 Ga5 Sr4 96.40(2) . 6_556
Sr4 Ga5 Sr4 109.82(2) 8_565 6_556
Sr4 Ga5 Sr4 68.614(17) . 6_556
N2 Ga5 Sr2 101.17(15) . .
N3 Ga5 Sr2 49.90(17) . .
N1 Ga5 Sr2 121.52(18) 8_565 .
Sr3 Ga5 Sr2 106.74(3) 8_565 .
Sr4 Ga5 Sr2 132.53(3) 3_455 .
Sr1 Ga5 Sr2 61.006(19) . .
Sr4 Ga5 Sr2 134.69(3) 8_565 .
Sr4 Ga5 Sr2 65.92(2) . .
Sr4 Ga5 Sr2 63.465(19) 6_556 .
N2 Ga5 Sr2 99.58(18) . 6_656
N3 Ga5 Sr2 45.46(17) . 6_656
N1 Ga5 Sr2 118.97(18) 8_565 6_656
Sr3 Ga5 Sr2 60.72(2) 8_565 6_656
Sr4 Ga5 Sr2 132.87(3) 3_455 6_656
Sr1 Ga5 Sr2 104.56(2) . 6_656
Sr4 Ga5 Sr2 61.669(19) 8_565 6_656
Sr4 Ga5 Sr2 61.847(19) . 6_656
Sr4 Ga5 Sr2 129.59(3) 6_556 6_656
Sr2 Ga5 Sr2 87.68(2) . 6_656
N2 Ga5 Sr2 98.96(18) . 6_556
N3 Ga5 Sr2 120.13(18) . 6_556
N1 Ga5 Sr2 50.51(18) 8_565 6_556
Sr3 Ga5 Sr2 103.82(2) 8_565 6_556
Sr4 Ga5 Sr2 61.01(2) 3_455 6_556
Sr1 Ga5 Sr2 57.58(2) . 6_556
Sr4 Ga5 Sr2 131.74(3) 8_565 6_556
Sr4 Ga5 Sr2 131.09(3) . 6_556
Sr4 Ga5 Sr2 62.785(19) 6_556 6_556
Sr2 Ga5 Sr2 87.32(2) . 6_556
Sr2 Ga5 Sr2 161.39(3) 6_656 6_556
Ga5 N1 Sr3 173.3(3) 8_566 6_556
Ga5 N1 Sr3 81.7(2) 8_566 .
Sr3 N1 Sr3 97.9(2) 6_556 .
Ga5 N1 Sr1 81.00(19) 8_566 8_566
Sr3 N1 Sr1 92.44(19) 6_556 8_566
Sr3 N1 Sr1 76.25(16) . 8_566
Ga5 N1 Sr4 77.4(2) 8_566 6_556
Sr3 N1 Sr4 106.9(2) 6_556 6_556
Sr3 N1 Sr4 136.6(2) . 6_556
Sr1 N1 Sr4 135.7(2) 8_566 6_556
Ga5 N1 Sr2 99.2(2) 8_566 3_456
Sr3 N1 Sr2 77.48(16) 6_556 3_456
Sr3 N1 Sr2 147.2(2) . 3_456
Sr1 N1 Sr2 71.55(14) 8_566 3_456
Sr4 N1 Sr2 74.35(14) 6_556 3_456
Ga5 N1 Sr2 106.8(2) 8_566 8_565
Sr3 N1 Sr2 79.39(15) 6_556 8_565
Sr3 N1 Sr2 74.56(15) . 8_565
Sr1 N1 Sr2 148.2(2) 8_566 8_565
Sr4 N1 Sr2 75.69(14) 6_556 8_565
Sr2 N1 Sr2 134.4(2) 3_456 8_565
Ga5 N2 Sr2 177.6(3) . 8_565
Ga5 N2 Sr4 92.6(2) . .
Sr2 N2 Sr4 88.81(18) 8_565 .
Ga5 N2 Sr4 87.3(2) . 3_455
Sr2 N2 Sr4 91.18(18) 8_565 3_455
Sr4 N2 Sr4 178.5(2) . 3_455
Ga5 N2 Sr4 92.9(2) . 6_556
Sr2 N2 Sr4 88.97(18) 8_565 6_556
Sr4 N2 Sr4 90.61(15) . 6_556
Sr4 N2 Sr4 90.87(18) 3_455 6_556
Ga5 N2 Sr4 87.1(2) . 8_565
Sr2 N2 Sr4 91.00(17) 8_565 8_565
Sr4 N2 Sr4 89.58(18) . 8_565
Sr4 N2 Sr4 88.94(15) 3_455 8_565
Sr4 N2 Sr4 179.8(3) 6_556 8_565
Ga5 N3 Sr1 172.6(3) . 6_656
Ga5 N3 Sr2 98.1(2) . .
Sr1 N3 Sr2 80.09(15) 6_656 .
Ga5 N3 Sr2 105.2(2) . 6_656
Sr1 N3 Sr2 81.01(17) 6_656 6_656
Sr2 N3 Sr2 133.1(2) . 6_656
Ga5 N3 Sr3 78.93(18) . 8_565
Sr1 N3 Sr3 98.7(2) 6_656 8_565
Sr2 N3 Sr3 147.4(2) . 8_565
Sr2 N3 Sr3 77.77(15) 6_656 8_565
Ga5 N3 Sr1 79.14(19) . .
Sr1 N3 Sr1 93.44(19) 6_656 .
Sr2 N3 Sr1 74.43(14) . .
Sr2 N3 Sr1 149.2(2) 6_656 .
Sr3 N3 Sr1 73.17(14) 8_565 .
Ga5 N3 Sr4 72.78(19) . .
Sr1 N3 Sr4 113.44(19) 6_656 .
Sr2 N3 Sr4 75.76(14) . .
Sr2 N3 Sr4 73.29(14) 6_656 .
Sr3 N3 Sr4 131.9(2) 8_565 .
Sr1 N3 Sr4 135.2(2) . .
Sr1 O1 Sr3 109.1(2) 6_656 7_655
Sr1 O1 Sr3 90.7(2) 6_656 8_566
Sr3 O1 Sr3 140.5(2) 7_655 8_566
Sr1 O1 Sr2 75.37(17) 6_656 .
Sr3 O1 Sr2 144.4(2) 7_655 .
Sr3 O1 Sr2 72.65(15) 8_566 .
Sr1 O1 Sr1 87.7(2) 6_656 2
Sr3 O1 Sr1 72.23(16) 7_655 2
Sr3 O1 Sr1 74.92(15) 8_566 2
Sr2 O1 Sr1 143.0(2) . 2
Sr1 O1 Sr1 89.05(17) 6_656 .
Sr3 O1 Sr1 74.79(15) 7_655 .
Sr3 O1 Sr1 141.3(2) 8_566 .
Sr2 O1 Sr1 69.87(15) . .
Sr1 O1 Sr1 143.7(2) 2 .
Sr1 O1 Sr3 143.3(3) 6_656 3_456
Sr3 O1 Sr3 100.9(2) 7_655 3_456
Sr3 O1 Sr3 78.63(15) 8_566 3_456
Sr2 O1 Sr3 67.92(15) . 3_456
Sr1 O1 Sr3 122.08(19) 2 3_456
Sr1 O1 Sr3 78.73(17) . 3_456

loop_
_geom_bond_atom_site_label_1
_geom_bond_atom_site_label_2
_geom_bond_distance
_geom_bond_site_symmetry_2
Sr1 N3 2.499(6) 6_556
Sr1 O1 2.571(7) 6_556
Sr1 N1 2.832(6) 8_565
Sr1 N3 2.913(6) .
Sr1 O1 2.988(7) 2_554
Sr1 O1 3.042(6) .
Sr1 Ga5 3.1630(10) .
Sr1 Sr2 3.3755(9) 6_556
Sr1 Sr3 3.4011(9) 8_565
Sr1 Sr2 3.4217(9) .
Sr1 Sr3 3.5388(9) 7_655
Sr1 Sr3 3.8435(9) 3_455
Sr2 N2 2.485(6) 8_566
Sr2 N3 2.740(6) .
Sr2 N3 2.761(6) 6_556
Sr2 O1 2.931(7) .
Sr2 N1 2.940(6) 3_556
Sr2 N1 2.947(6) 8_566
Sr2 Sr1 3.3755(9) 6_656
Sr2 Sr3 3.4115(9) 8_566
Sr2 Sr3 3.4853(9) 3_456
Sr2 Sr4 3.5353(9) 8_566
Sr2 Ga5 3.5466(9) .
Sr3 N1 2.481(6) 6_656
Sr3 N1 2.674(6) .
Sr3 O1 2.775(6) 7_665
Sr3 N3 2.791(6) 8_566
Sr3 O1 2.826(6) 8_565
Sr3 Ga5 3.0599(10) 8_566
Sr3 O1 3.286(7) 3_556
Sr3 Sr1 3.4011(9) 8_566
Sr3 Sr2 3.4115(9) 8_565
Sr3 Sr2 3.4853(9) 3_556
Sr3 Sr1 3.5388(9) 7_665
Sr3 Sr1 3.8435(9) 3
Sr4 N2 2.567(5) .
Sr4 N2 2.576(5) 3
Sr4 N2 2.641(5) 6_656
Sr4 N2 2.708(5) 8_566
Sr4 N1 2.910(6) 6_656
Sr4 Ga5 3.1178(10) 3
Sr4 Ga5 3.2189(9) 8_566
Sr4 Ga5 3.2511(10) .
Sr4 N3 3.260(6) .
Sr4 Ga5 3.3182(10) 6_656
Sr4 Sr2 3.5353(9) 8_565
Sr4 Sr2 3.5935(9) 3_556
Ga5 N2 1.880(6) .
Ga5 N3 1.899(6) .
Ga5 N1 1.921(6) 8_565
Ga5 Sr3 3.0599(10) 8_565
Ga5 Sr4 3.1178(10) 3_455
Ga5 Sr4 3.2189(9) 8_565
Ga5 Sr4 3.3182(10) 6_556
Ga5 Sr2 3.7379(10) 6_656
Ga5 Sr2 3.7610(10) 6_556
N1 Ga5 1.921(6) 8_566
N1 Sr3 2.481(6) 6_556
N1 Sr1 2.832(6) 8_566
N1 Sr4 2.910(6) 6_556
N1 Sr2 2.940(6) 3_456
N1 Sr2 2.947(6) 8_565
N2 Sr2 2.485(6) 8_565
N2 Sr4 2.576(5) 3_455
N2 Sr4 2.641(5) 6_556
N2 Sr4 2.708(5) 8_565
N3 Sr1 2.499(6) 6_656
N3 Sr2 2.761(6) 6_656
N3 Sr3 2.791(6) 8_565
O1 Sr1 2.571(7) 6_656
O1 Sr3 2.775(6) 7_655
O1 Sr3 2.826(6) 8_566
O1 Sr1 2.988(7) 2
O1 Sr3 3.286(7) 3_456
